data_4107040
loop_
_publ_author_name
'Jarrod F. Eubank'
'Lukasz Wojtas'
'Matthew R. Hight'
'Till Bousquet'
'Victor Ch. Kravtsov'
'Mohamed Eddaoudi'

_publ_section_title
;
 The Next Chapter in MOF Pillaring Strategies: Trigonal Heterofunctional
 Ligands To Access Targeted High-Connected Three Dimensional Nets,
 Isoreticular Platforms
;
_journal_name_full 'Journal of the American Chemical Society'
_journal_page_first 17532
_journal_page_last 17535
_journal_paper_doi 10.1021/ja203898s
_journal_volume 133
_journal_year 2011
_chemical_formula_sum 'C14 H9 Cu N O5'
_chemical_formula_weight 334.76
_chemical_name_systematic
;
 ?
;
_space_group_IT_number 148
_symmetry_cell_setting hexagonal
_symmetry_space_group_name_Hall '-R 3'
_symmetry_space_group_name_H-M 'R -3 :H'
_atom_sites_solution_hydrogens geom
_atom_sites_solution_primary direct
_atom_sites_solution_secondary difmap
_audit_creation_method SHELXL-97
_cell_angle_alpha 90.00
_cell_angle_beta 90.00
_cell_angle_gamma 120.00
_cell_formula_units_Z 18
_cell_length_a 18.456(16)
_cell_length_b 18.456(16)
_cell_length_c 34.59(3)
_cell_measurement_reflns_used 141
_cell_measurement_temperature 100(2)
_cell_measurement_theta_max 22
_cell_measurement_theta_min 3
_cell_volume 10204(15)
_computing_cell_refinement 'APEX2 (Bruker, 2010); SAINT (Bruker, 2009)'
_computing_data_collection 'APEX2 (Bruker, 2010)'
_computing_data_reduction 'SAINT (Bruker, 2009);XPREP(Sheldrick,2008)'
_computing_publication_material 'APEX2 (Bruker, 2010)'
_computing_structure_refinement 'SHELXL-97 (Sheldrick, 2008)'
_computing_structure_solution 'SHELXS-97 (Sheldrick, 2008)'
_diffrn_ambient_temperature 100(2)
_diffrn_measured_fraction_theta_full 0.970
_diffrn_measured_fraction_theta_max 0.970
_diffrn_measurement_device_type 'BRUKER SMART APEX CCD'
_diffrn_measurement_method 'omega scans'
_diffrn_radiation_monochromator graphite
_diffrn_radiation_source 'fine-focus sealed tube'
_diffrn_radiation_type CuK\a
_diffrn_radiation_wavelength 1.54178
_diffrn_reflns_av_R_equivalents 0.1372
_diffrn_reflns_av_sigmaI/netI 0.2028
_diffrn_reflns_limit_h_max 14
_diffrn_reflns_limit_h_min -11
_diffrn_reflns_limit_k_max 13
_diffrn_reflns_limit_k_min -14
_diffrn_reflns_limit_l_max 27
_diffrn_reflns_limit_l_min -22
_diffrn_reflns_number 3782
_diffrn_reflns_theta_full 38.71
_diffrn_reflns_theta_max 38.71
_diffrn_reflns_theta_min 3.77
_exptl_absorpt_coefficient_mu 1.487
_exptl_absorpt_correction_T_max 0.9853
_exptl_absorpt_correction_T_min 0.9294
_exptl_absorpt_correction_type multi-scan
_exptl_absorpt_process_details 'SADABS; (Sheldrick, 2003)'
_exptl_crystal_colour blue
_exptl_crystal_density_diffrn 0.981
_exptl_crystal_description plate
_exptl_crystal_F_000 3042
_exptl_crystal_size_max 0.05
_exptl_crystal_size_mid 0.05
_exptl_crystal_size_min 0.01
_platon_squeeze_details
;
;
_refine_diff_density_max 0.671
_refine_diff_density_min -0.712
_refine_diff_density_rms 0.111
_refine_ls_extinction_method none
_refine_ls_goodness_of_fit_ref 1.064
_refine_ls_hydrogen_treatment constr
_refine_ls_matrix_type full
_refine_ls_number_parameters 84
_refine_ls_number_reflns 1234
_refine_ls_number_restraints 20
_refine_ls_restrained_S_all 1.067
_refine_ls_R_factor_all 0.1610
_refine_ls_R_factor_gt 0.1076
_refine_ls_shift/su_max 0.000
_refine_ls_shift/su_mean 0.000
_refine_ls_structure_factor_coef Fsqd
_refine_ls_weighting_details 'calc w=1/[\s^2^(Fo^2^)+(0.1000P)^2^+0.0000P] where P=(Fo^2^+2Fc^2^)/3'
_refine_ls_weighting_scheme calc
_refine_ls_wR_factor_gt 0.2449
_refine_ls_wR_factor_ref 0.2642
_reflns_number_gt 624
_reflns_number_total 1234
_reflns_threshold_expression >2sigma(I)
_cod_data_source_file ja203898s_si_004.cif
_cod_data_source_block 3
_cod_original_cell_volume 10204(16)
_cod_original_sg_symbol_H-M 'R -3'
_cod_database_code 4107040

loop_
_symmetry_equiv_pos_as_xyz
'x, y, z'
'-y, x-y, z'
'-x+y, -x, z'
'x+2/3, y+1/3, z+1/3'
'-y+2/3, x-y+1/3, z+1/3'
'-x+y+2/3, -x+1/3, z+1/3'
'x+1/3, y+2/3, z+2/3'
'-y+1/3, x-y+2/3, z+2/3'
'-x+y+1/3, -x+2/3, z+2/3'
'-x, -y, -z'
'y, -x+y, -z'
'x-y, x, -z'
'-x+2/3, -y+1/3, -z+1/3'
'y+2/3, -x+y+1/3, -z+1/3'
'x-y+2/3, x+1/3, -z+1/3'
'-x+1/3, -y+2/3, -z+2/3'
'y+1/3, -x+y+2/3, -z+2/3'
'x-y+1/3, x+2/3, -z+2/3'

loop_
_atom_site_label
_atom_site_type_symbol
_atom_site_fract_x
_atom_site_fract_y
_atom_site_fract_z
_atom_site_U_iso_or_equiv
_atom_site_adp_type
_atom_site_occupancy
_atom_site_symmetry_multiplicity
_atom_site_calc_flag
_atom_site_refinement_flags
Cu1 Cu 0.1436(2) -0.1421(2) -0.19765(8) 0.0410(14) Uani 1 1 d .
O1 O 0.1832(8) -0.0363(8) -0.1700(4) 0.028(4) Uiso 1 1 d .
O2 O 0.2278(9) -0.0748(9) -0.1171(4) 0.050(5) Uiso 1 1 d .
O3 O 0.0362(8) -0.1899(8) -0.1709(4) 0.035(5) Uiso 1 1 d .
O4 O 0.0776(8) -0.2277(8) -0.1165(4) 0.034(4) Uiso 1 1 d .
O5 O 0.3685(11) 0.1977(11) -0.0363(5) 0.086(6) Uiso 1 1 d D
C1 C 0.0255(14) -0.2164(13) -0.1377(6) 0.022(7) Uiso 1 1 d .
C2 C 0.2145(15) -0.0250(15) -0.1384(7) 0.043(8) Uiso 1 1 d .
C3 C 0.2475(14) 0.1922(14) -0.1186(6) 0.037(7) Uiso 1 1 d .
C4 C 0.2966(12) 0.2116(13) -0.0861(6) 0.027(6) Uiso 1 1 d D
H4 H 0.3132 0.2636 -0.0738 0.032 Uiso 1 1 calc R
C5 C 0.3235(13) 0.1602(12) -0.0702(6) 0.040(7) Uiso 1 1 d D
C6 C 0.3018(14) 0.0828(13) -0.0844(6) 0.050(8) Uiso 1 1 d D
H6 H 0.3206 0.0482 -0.0731 0.059 Uiso 1 1 calc R
C7 C 0.2459(13) 0.0570(14) -0.1191(6) 0.035(7) Uiso 1 1 d .
C8 C 0.2228(13) 0.1153(13) -0.1369(6) 0.036(7) Uiso 1 1 d .
H8 H 0.1916 0.1011 -0.1602 0.043 Uiso 1 1 calc R
C9 C 0.4077(14) 0.1585(13) -0.0221(5) 0.083 Uiso 1 1 d D
H9A H 0.4473 0.1577 -0.0412 0.099 Uiso 1 1 calc R
H9B H 0.3672 0.1004 -0.0143 0.099 Uiso 1 1 calc R
C10 C 0.4536(11) 0.2126(11) 0.0128(5) 0.045(7) Uiso 1 1 d D
C11 C 0.4218(14) 0.1858(14) 0.0494(5) 0.087 Uiso 1 1 d D
H11 H 0.3699 0.1349 0.0512 0.105 Uiso 1 1 calc R
N1 N 0.4579(11) 0.2257(11) 0.0837(5) 0.046 Uiso 1 1 d D
C12 C 0.5272(14) 0.2987(13) 0.0781(6) 0.091 Uiso 1 1 d D
H12 H 0.5544 0.3290 0.1008 0.109 Uiso 1 1 calc R
C13 C 0.5655(14) 0.3368(13) 0.0431(6) 0.097 Uiso 1 1 d D
H13 H 0.6149 0.3899 0.0413 0.116 Uiso 1 1 calc R
C14 C 0.5223(13) 0.2874(12) 0.0106(5) 0.089 Uiso 1 1 d D
H14 H 0.5437 0.3090 -0.0144 0.107 Uiso 1 1 calc R

loop_
_atom_site_aniso_label
_atom_site_aniso_U_11
_atom_site_aniso_U_22
_atom_site_aniso_U_33
_atom_site_aniso_U_23
_atom_site_aniso_U_13
_atom_site_aniso_U_12
Cu1 0.062(3) 0.070(3) 0.030(2) 0.005(2) 0.000(2) 0.063(3)

loop_
_atom_type_symbol
_atom_type_description
_atom_type_scat_dispersion_real
_atom_type_scat_dispersion_imag
_atom_type_scat_source
C C 0.0181 0.0091 'International Tables Vol C Tables 4.2.6.8 and 6.1.1.4'
H H 0.0000 0.0000 'International Tables Vol C Tables 4.2.6.8 and 6.1.1.4'
N N 0.0311 0.0180 'International Tables Vol C Tables 4.2.6.8 and 6.1.1.4'
O O 0.0492 0.0322 'International Tables Vol C Tables 4.2.6.8 and 6.1.1.4'
Cu Cu -1.9646 0.5888 'International Tables Vol C Tables 4.2.6.8 and 6.1.1.4'

loop_
_geom_angle_atom_site_label_1
_geom_angle_atom_site_label_2
_geom_angle_atom_site_label_3
_geom_angle
_geom_angle_site_symmetry_1
_geom_angle_site_symmetry_3
O4 Cu1 O3 169.0(6) 16_544 .
O4 Cu1 O1 91.1(5) 16_544 .
O3 Cu1 O1 90.4(5) . .
O4 Cu1 O2 90.2(6) 16_544 16_544
O3 Cu1 O2 86.3(6) . 16_544
O1 Cu1 O2 169.1(6) . 16_544
O4 Cu1 N1 93.1(6) 16_544 8_544
O3 Cu1 N1 97.6(6) . 8_544
O1 Cu1 N1 94.8(6) . 8_544
O2 Cu1 N1 95.9(6) 16_544 8_544
O4 Cu1 Cu1 85.7(4) 16_544 16_544
O3 Cu1 Cu1 83.6(4) . 16_544
O1 Cu1 Cu1 85.5(4) . 16_544
O2 Cu1 Cu1 83.8(5) 16_544 16_544
N1 Cu1 Cu1 178.8(5) 8_544 16_544
C2 O1 Cu1 121.6(15) . .
C2 O2 Cu1 119.4(15) . 16_544
C1 O3 Cu1 123.4(14) . .
C1 O4 Cu1 119.7(13) . 16_544
C9 O5 C5 112.5(16) . .
O3 C1 O4 127(2) . .
O3 C1 C3 121(2) . 3
O4 C1 C3 111.9(19) . 3
O1 C2 O2 130(2) . .
O1 C2 C7 120(2) . .
O2 C2 C7 111(2) . .
C4 C3 C8 118(2) . .
C4 C3 C1 128(2) . 2
C8 C3 C1 114(2) . 2
C3 C4 C5 124(2) . .
C3 C4 H4 117.9 . .
C5 C4 H4 117.9 . .
C6 C5 C4 124(2) . .
C6 C5 O5 128(2) . .
C4 C5 O5 108.7(18) . .
C5 C6 C7 115(2) . .
C5 C6 H6 122.6 . .
C7 C6 H6 122.6 . .
C8 C7 C2 117(2) . .
C8 C7 C6 120(2) . .
C2 C7 C6 123(2) . .
C3 C8 C7 119(2) . .
C3 C8 H8 120.5 . .
C7 C8 H8 120.5 . .
O5 C9 C10 102.0(13) . .
O5 C9 H9A 111.4 . .
C10 C9 H9A 111.4 . .
O5 C9 H9B 111.4 . .
C10 C9 H9B 111.4 . .
H9A C9 H9B 109.2 . .
C14 C10 C11 116.1(17) . .
C14 C10 C9 124.2(16) . .
C11 C10 C9 119.6(15) . .
N1 C11 C10 126.3(19) . .
N1 C11 H11 116.9 . .
C10 C11 H11 116.9 . .
C12 N1 C11 112.4(18) . .
C12 N1 Cu1 125.3(15) . 6
C11 N1 Cu1 118.7(14) . 6
N1 C12 C13 128.5(19) . .
N1 C12 H12 115.8 . .
C13 C12 H12 115.8 . .
C12 C13 C14 112.5(19) . .
C12 C13 H13 123.8 . .
C14 C13 H13 123.8 . .
C10 C14 C13 124.1(19) . .
C10 C14 H14 117.9 . .
C13 C14 H14 117.9 . .

loop_
_geom_bond_atom_site_label_1
_geom_bond_atom_site_label_2
_geom_bond_distance
_geom_bond_site_symmetry_2
Cu1 O4 1.944(14) 16_544
Cu1 O3 1.953(14) .
Cu1 O1 1.959(13) .
Cu1 O2 2.002(15) 16_544
Cu1 N1 2.180(16) 8_544
Cu1 Cu1 2.629(6) 16_544
O1 C2 1.20(2) .
O2 C2 1.29(2) .
O2 Cu1 2.002(15) 16_544
O3 C1 1.223(19) .
O4 C1 1.31(2) .
O4 Cu1 1.944(14) 16_544
O5 C9 1.346(15) .
O5 C5 1.402(15) .
C1 C3 1.46(2) 3
C2 C7 1.48(3) .
C3 C4 1.38(2) .
C3 C8 1.40(2) .
C3 C1 1.46(2) 2
C4 C5 1.387(16) .
C4 H4 0.9500 .
C5 C6 1.367(16) .
C6 C7 1.50(3) .
C6 H6 0.9500 .
C7 C8 1.48(3) .
C8 H8 0.9500 .
C9 C10 1.527(15) .
C9 H9A 0.9900 .
C9 H9B 0.9900 .
C10 C14 1.331(15) .
C10 C11 1.379(15) .
C11 N1 1.38(2) .
C11 H11 0.9500 .
N1 C12 1.329(13) .
N1 Cu1 2.180(16) 6
C12 C13 1.402(16) .
C12 H12 0.9500 .
C13 C14 1.414(16) .
C13 H13 0.9500 .
C14 H14 0.9500 .

loop_
_geom_torsion_atom_site_label_1
_geom_torsion_atom_site_label_2
_geom_torsion_atom_site_label_3
_geom_torsion_atom_site_label_4
_geom_torsion
_geom_torsion_site_symmetry_1
_geom_torsion_site_symmetry_4
O4 Cu1 O1 C2 -83.5(17) 16_544 .
O3 Cu1 O1 C2 85.7(17) . .
O2 Cu1 O1 C2 14(4) 16_544 .
N1 Cu1 O1 C2 -176.7(17) 8_544 .
Cu1 Cu1 O1 C2 2.1(16) 16_544 .
O4 Cu1 O3 C1 19(4) 16_544 .
O1 Cu1 O3 C1 -79.1(16) . .
O2 Cu1 O3 C1 90.5(16) 16_544 .
N1 Cu1 O3 C1 -174.0(16) 8_544 .
Cu1 Cu1 O3 C1 6.3(15) 16_544 .
Cu1 O3 C1 O4 -9(3) . .
Cu1 O3 C1 C3 176.9(14) . 3
Cu1 O4 C1 O3 6(3) 16_544 .
Cu1 O4 C1 C3 -179.9(13) 16_544 3
Cu1 O1 C2 O2 0(3) . .
Cu1 O1 C2 C7 178.1(14) . .
Cu1 O2 C2 O1 -2(3) 16_544 .
Cu1 O2 C2 C7 178.9(12) 16_544 .
C8 C3 C4 C5 0(3) . .
C1 C3 C4 C5 -180(2) 2 .
C3 C4 C5 C6 -2(4) . .
C3 C4 C5 O5 -177.0(19) . .
C9 O5 C5 C6 15(3) . .
C9 O5 C5 C4 -170.5(19) . .
C4 C5 C6 C7 0(3) . .
O5 C5 C6 C7 173.9(19) . .
O1 C2 C7 C8 11(3) . .
O2 C2 C7 C8 -170.2(18) . .
O1 C2 C7 C6 -166.2(19) . .
O2 C2 C7 C6 13(3) . .
C5 C6 C7 C8 4(3) . .
C5 C6 C7 C2 -179(2) . .
C4 C3 C8 C7 4(3) . .
C1 C3 C8 C7 -176.4(18) 2 .
C2 C7 C8 C3 176.9(19) . .
C6 C7 C8 C3 -6(3) . .
C5 O5 C9 C10 177.8(15) . .
O5 C9 C10 C14 -75.2(19) . .
O5 C9 C10 C11 102(2) . .
C14 C10 C11 N1 -6(3) . .
C9 C10 C11 N1 176.9(19) . .
C10 C11 N1 C12 4(3) . .
C10 C11 N1 Cu1 163.7(16) . 6
C11 N1 C12 C13 0(4) . .
Cu1 N1 C12 C13 -159(2) 6 .
N1 C12 C13 C14 -1(4) . .
C11 C10 C14 C13 4(3) . .
C9 C10 C14 C13 -179.0(18) . .
C12 C13 C14 C10 -1(3) . .

loop_
_platon_squeeze_void_nr
_platon_squeeze_void_average_x
_platon_squeeze_void_average_y
_platon_squeeze_void_average_z
_platon_squeeze_void_volume
_platon_squeeze_void_count_electrons
_platon_squeeze_void_content
1 -0.072 -0.050 -0.001 5406 2665 ' '
